data_2001421
loop_
_publ_author_name
'Collins, T. J.'
'Workman, J. M.'

_publ_section_title
;Structure of tetraphenylphosphonium
 \m-{[\h^4^-2,4-bis(2-hydroxy-2-methylpropanamido)-2,4-dimethyl-3-oxopentane]cobalt(III)}tetranitratocerium(III)
 dichloromethane
;
_journal_issue 8
_journal_name_full 'Acta Crystallographica Section C'
_journal_page_first 1426
_journal_page_last 1428
_journal_paper_doi 10.1107/S0108270193002161
_journal_volume 49
_journal_year 1993
_chemical_formula_sum 'C64 H66 Ce Cl2 Co N6 O17 P2'
_chemical_formula_weight 1523.2
_symmetry_cell_setting monoclinic
_symmetry_space_group_name_Hall '-P 2ybc'
_symmetry_space_group_name_H-M 'P 1 21/c 1'
_cell_angle_alpha 90
_cell_angle_beta 105.17(2)
_cell_angle_gamma 90
_cell_formula_units_Z 4
_cell_length_a 22.168(5)
_cell_length_b 13.266(2)
_cell_length_c 24.330(6)
_cell_volume 6906(3)
_diffrn_radiation_type Mo
_diffrn_radiation_wavelength 0.71073
_exptl_absorpt_coefficient_mu 1.09
_exptl_crystal_density_diffrn 1.465
_exptl_crystal_F_000 3108
_cod_data_source_file ab1036.cif
_cod_data_source_block ab1036a
_cod_depositor_comments
;
 Adding the _atom_site_type_symbol data item.

 Antanas Vaitkus,
 2017-03-24

 Changing the z coordinate of the 'C46' atom from '-.0136(2)' to '.0136(2)'.

 Antanas Vaitkus,
 2017-03-24
;
_cod_original_formula_sum 'C64 H66 Ce1 Cl2 Co1 N6 O17 P2'
_cod_database_code 2001421

loop_
_atom_site_label
_atom_site_type_symbol
_atom_site_fract_x
_atom_site_fract_y
_atom_site_fract_z
Ce Ce .30450(10) .60470(10) .12400(10)
Co Co .25050(10) .36070(10) .12340(10)
O1 O .4035(2) .7104(3) .1199(2)
O2 O .4139(2) .6160(3) .1928(2)
O3 O .4899(2) .7132(3) .1874(2)
O4 O .3191(2) .6188(3) .02250(10)
O5 O .3719(2) .4991(2) .07300(10)
O6 O .3892(3) .5394(3) -.0076(2)
O7 O .2132(2) .7107(3) .0618(2)
O8 O .2843(2) .7990(3) .1121(2)
O9 O .2087(3) .8712(3) .0510(3)
O10 O .3041(2) .6760(4) .2230(2)
O11 O .2173(2) .6168(3) .1783(2)
O12 O .2286(3) .6805(4) .2626(2)
N1 N .4370(2) .6816(3) .1673(2)
N2 N .3608(2) .5518(3) .0284(2)
N3 N .2351(2) .7957(3) .0744(2)
N4 N .2498(3) .6586(4) .2224(2)
O1a O .1420(3) .3111(3) -.0264(2)
O2a O .22860(10) .4729(2) .07860(10)
O1b O .3352(2) .2334(3) .26650(10)
O2b O .31210(10) .4357(2) .16930(10)
O O .1327(2) .1141(4) .1269(2)
N1a N .1966(2) .2887(3) .0666(2)
N1b N .2693(2) .2604(2) .17710(10)
C1a C .1693(3) .3440(4) .0204(2)
C2a C .1768(2) .4571(3) .0305(2)
C3a C .1874(3) .5089(4) -.0208(2)
C4a C .1181(2) .4972(4) .0442(3)
C5a C .1939(3) .1768(4) .0671(2)
C6a C .2565(4) .1354(4) .0615(3)
C7a C .1400(5) .1311(5) .0202(3)
C1b C .3184(2) .2831(3) .2230(2)
C2b C .3523(2) .3811(3) .2157(2)
C3b C .4124(2) .3544(4) .2003(2)
C4b C .3634(3) .4440(4) .2703(2)
C5b C .2304(2) .1711(3) .1809(2)
C6b C .2684(3) .0730(4) .1938(3)
C7b C .1970(3) .1914(5) .2273(3)
C8 C .1816(3) .1520(3) .1249(2)
P1 P .51500(10) .20180(10) .07690(10)
C11 C .5817(2) .1425(3) .0623(2)
C12 C .6234(3) .2023(4) .0422(2)
C13 C .6750(3) .1589(4) .0306(2)
C14 C .6855(3) .0566(4) .0380(2)
C15 C .6447(2) -.0022(4) .0585(2)
C16 C .5936(2) .0397(3) .0707(2)
C21 C .4783(2) .1158(3) .1153(2)
C22 C .4416(3) .0390(4) .0847(2)
C23 C .4167(3) -.0332(4) .1122(2)
C24 C .4266(3) -.0289(4) .1702(2)
C25 C .4620(2) .0474(4) .2003(2)
C26 C .4884(2) .1203(3) .1736(2)
C31 C .5421(2) .3143(3) .1162(2)
C32 C .5161(2) .4074(3) .0973(2)
C33 C .5403(3) .4939(4) .1271(2)
C34 C .5899(3) .4877(4) .1751(2)
C35 C .6156(3) .3949(4) .1938(2)
C36 C .5923(2) .3074(4) .1648(2)
C41 C .4586(2) .2329(3) .0112(2)
C42 C .4720(3) .2250(3) -.0414(2)
C43 C .4266(3) .2518(4) -.0903(2)
C44 C .3697(3) .2879(4) -.0874(2)
C45 C .3561(3) .2961(4) -.0365(2)
C46 C .4003(2) .2682(4) .0136(2)
P2 P -.03400(10) .02310(10) .18210(10)
C51 C .0222(2) -.0598(4) .1652(3)
C52 C .0569(3) -.1259(5) .2069(3)
C53 C .1006(4) -.1883(6) .1923(4)
C54 C .1096(4) -.1862(6) .1400(5)
C55 C .0770(4) -.1225(6) .0991(4)
C56 C .0330(3) -.0575(5) .1124(3)
C61 C -.1092(2) -.0357(4) .1651(2)
C62 C -.1167(3) -.1351(4) .1506(2)
C63 C -.1760(3) -.1790(5) .1423(3)
C64 C -.2247(3) -.1252(5) .1494(3)
C65 C -.2181(3) -.0255(5) .1618(3)
C66 C -.1610(2) .0222(4) .1691(2)
C71 C -.0109(2) .0506(4) .2564(2)
C72 C -.0546(3) .0573(4) .2879(2)
C73 C -.0366(4) .0859(5) .3453(3)
C74 C .0255(5) .1044(6) .3716(3)
C75 C .0688(4) .0952(6) .3411(3)
C76 C .0513(3) .0712(5) .2849(3)
C81 C -.0373(3) .1380(4) .1422(2)
C82 C -.0792(3) .1468(5) .0885(2)
C83 C -.0776(3) .2336(5) .0562(3)
C84 C -.0355(4) .3080(5) .0782(3)
C85 C .0041(4) .3011(5) .1307(3)
C86 C .0037(3) .2162(4) .1641(3)
C11s Cl -.17950(10) .3134(2) .13390(10)
C12s Cl -.23730(10) .4928(2) .16150(10)
C1s C -.2483(4) .3709(6) .1376(4)
H3aa H .1496 .4978 -.0502
H3ab H .2218 .4783 -.0317
H3ac H .1947 .5800 -.0156
H4aa H .0812 .4821 .0146
H4ab H .1215 .5688 .0499
H4ac H .1156 .4651 .0789
H6aa H .2543 .0635 .0648
H6ab H .2898 .1609 .0919
H6ac H .2644 .1522 .0256
H7aa H .1503 .1368 -.0156
H7ab H .1005 .1631 .0175
H7ac H .1374 .0612 .0295
H3ba H .4399 .3166 .2302
H3bb H .4316 .4175 .1956
H3bc H .4042 .3167 .1655
H4ba H .3892 .4025 .2995
H4bb H .3250 .4588 .2799
H4bc H .3849 .5057 .2673
H6ba H .2955 .0767 .2316
H6bb H .2929 .0653 .1669
H6bc H .2409 .0162 .1912
H7ba H .1686 .1372 .2284
H7bb H .1744 .2539 .2214
H7bc H .2287 .1940 .2627
H12 H .6161 .2734 .0367
H13 H .7039 .1998 .0170
H14 H .7211 .0264 .0291
H15 H .6525 -.0732 .0642
H16 H .5657 -.0013 .0854
H22 H .4338 .0366 .0440
H23 H .3921 -.0867 .0910
H24 H .4089 -.0793 .1897
H25 H .4686 .0501 .2408
H26 H .5133 .1732 .1952
H32 H .4816 .4120 .0639
H33 H .5227 .5585 .1142
H34 H .6065 .5478 .1955
H35 H .6500 .3910 .2272
H36 H .6102 .2430 .1779
H42 H .5121 .2012 -.0438
H43 H .4353 .2452 -.1268
H44 H .3392 .3075 -.1215
H45 H .3161 .3210 -.0346
H46 H .3905 .2734 .0497
H52 H .0505 -.1276 .2444
H53 H .1240 -.2346 .2201
H54 H .1406 -.2298 .1316
H55 H .0838 -.1228 .0617
H56 H .0105 -.0107 .0843
H62 H -.0819 -.1747 .1463
H63 H -.1819 -.2485 .1312
H64 H -.2643 -.1574 .1460
H65 H -.2537 .0129 .1652
H66 H -.1569 .0931 .1770
H72 H -.0975 .0416 .2702
H73 H -.0675 .0933 .3662
H74 H .0382 .1233 .4110
H75 H .1122 .1059 .3596
H76 H .0825 .0681 .2640
H82 H -.1086 .0939 .0740
H83 H -.1057 .2408 .0191
H84 H -.0341 .3668 .0557
H85 H .0328 .3551 .1450
H86 H .0311 .2118 .2018
H1sa H -.2661 .3331 .1632
H1sb H -.2767 .3710 .1003

loop_
_geom_angle_atom_site_label_1
_geom_angle_atom_site_label_2
_geom_angle_atom_site_label_3
_geom_angle
O1 Ce O2 48.50(10)
O4 Ce O5 49.30(10)
O7 Ce O8 47.10(10)
O10 Ce O11 47.60(10)
O2a Ce O2b 61.30(10)
O1 Ce O4 67.00(10)
O1 Ce O5 71.20(10)
O1 Ce O7 102.70(10)
O1 Ce O8 65.80(10)
O1 Ce O10 92.60(10)
O1 Ce O11 136.10(10)
O4 Ce O10 153.50(10)
O4 Ce O11 140.70(10)
O4 Ce O2a 82.30(10)
O4 Ce O2b 118.60(10)
O5 Ce O7 118.20(10)
O5 Ce O8 125.6(2)
O5 Ce O10 141.80(10)
O5 Ce O11 150.60(10)
O5 Ce O2a 79.30(10)
O5 Ce O2b 75.20(10)
O7 Ce O10 98.80(10)
O1 Ce O2a 146.70(10)
O1 Ce O2b 122.50(10)
O2 Ce O4 106.60(10)
O2 Ce O5 77.20(10)
O2 Ce O7 143.80(10)
O2 Ce O8 96.80(10)
O2 Ce O10 66.70(10)
O2 Ce O11 111.30(10)
O2 Ce O2a 138.40(10)
O2 Ce O2b 79.70(10)
O4 Ce O7 71.20(10)
O4 Ce O8 83.3(2)
O2a Co O2b 87.70(10)
O2a Co N1a 87.50(10)
O2a Co N1b 170.90(10)
Ce O1 N1 95.8(3)
Ce O2 N1 98.9(2)
Ce O4 N2 96.5(3)
Ce O5 N2 96.1(3)
Co O2a Ce 105.30(10)
Co O2a C2a 113.6(2)
Ce O2a C2a 141.0(2)
O1 N1 O2 116.6(4)
O1 N1 O3 122.6(4)
O2 N1 O3 120.8(4)
O4 N2 O5 117.4(4)
O4 N2 O6 121.0(4)
O5 N2 O6 121.6(4)
Co N1a C1a 113.9(3)
Co N1a C5a 122.2(3)
C1a N1a C5a 122.7(4)
O1a C1a N1a 126.1(4)
O1a C1a C2a 120.6(4)
N1a C1a C2a 113.3(4)
O2a C2a C3a 110.5(4)
O2a C2a C4a 108.6(4)
C1a C2a C3a 110.6(4)
C1a C2a C4a 108.4(4)
C3a C2a C4a 110.7(4)
N1a C5a C6a 108.6(5)
N1a C5a C7a 114.3(4)
N1a C5a C8 103.8(4)
C6a C5a C7a 109.7(5)
O7 Ce O11 72.30(10)
O7 Ce O2a 77.80(10)
O7 Ce O2b 134.30(10)
O8 Ce O10 72.6(2)
O8 Ce O11 82.4(2)
O8 Ce O2a 124.70(10)
O8 Ce O2b 158.0(2)
O10 Ce O2a 120.40(10)
O10 Ce O2b 96.20(10)
O11 Ce O2a 76.30(10)
O11 Ce O2b 78.80(10)
O2b Co N1a 169.0(2)
O2b Co N1b 88.00(10)
N1a Co N1b 98.00(10)
Ce O7 N3 98.9(3)
Ce O8 N3 98.0(3)
Ce O10 N4 99.4(3)
Ce O11 N4 97.2(4)
Co O2b Ce 105.60(10)
Co O2b C2b 114.7(2)
Ce O2b C2b 139.4(2)
O7 N3 O8 115.6(4)
O7 N3 O9 121.7(4)
O8 N3 O9 122.7(4)
O10 N4 O11 115.8(5)
O10 N4 O12 121.9(5)
O11 N4 O12 122.3(6)
Co N1b C1b 113.9(3)
Co N1b C5b 126.6(3)
C1b N1b C5b 118.3(3)
O1b C1b N1b 125.8(4)
O1b C1b C2b 120.8(4)
N1b C1b C2b 113.4(3)
O2b C2b C1b 107.2(3)
O2b C2b C3b 109.2(4)
O2b C2b C4b 109.4(3)
C1b C2b C3b 108.6(4)
C1b C2b C4b 109.3(4)
C3b C2b C4b 112.9(4)
N1b C5b C6b 113.2(4)
N1b C5b C7b 108.0(4)
N1b C5b C8 111.4(4)
C6a C5a C8 112.7(4)
C7a C5a C8 107.7(5)
O C8 C5a 120.2(5)
O C8 C5b 117.9(5)
C5a C8 C5b 122.0(5)
C6b C5b C7b 110.1(5)
C6b C5b C8 105.4(4)
C7b C5b C8 108.8(5)

loop_
_geom_bond_atom_site_label_1
_geom_bond_atom_site_label_2
_geom_bond_distance
Ce O1 2.629(4)
Ce O2 2.567(3)
Ce O4 2.582(3)
Ce O5 2.591(4)
Ce O2a 2.476(3)
Co O2a 1.833(3)
Co N1a 1.840(3)
O1a C1a 1.221(6)
O2a C2a 1.425(5)
N1a C1a 1.348(6)
N1a C5a 1.485(6)
C1a C2a 1.522(6)
C2a C3a 1.496(7)
C2a C4a 1.521(8)
C5a C6a 1.532(10)
C5a C7a 1.544(9)
C5a C8 1.535(8)
O C8 1.210(8)
O1 N1 1.256(5)
O2 N1 1.254(6)
O3 N1 1.222(5)
O4 N2 1.263(6)
O5 N2 1.260(5)
O6 N2 1.213(7)
Ce O7 2.600(4)
Ce O8 2.620(4)
Ce O10 2.589(4)
Ce O11 2.615(5)
Ce O2b 1.483(3)
Co O2b 1.817(3)
Co N1b 1.835(3)
O1b C1b 1.218(5)
O2b C2b 1.438(4)
N1b C1b 1.374(5)
N1b C5b 1.483(6)
C1b C2b 1.536(6)
C2b C3b 1.516(7)
C2b C4b 1.534(6)
C5b C6b 1.537(7)
C5b C7b 1.528(10)
C5b C8 1.523(6)
O7 N3 1.234(5)
O8 N3 1.230(6)
O9 N3 1.223(6)
O10 N4 1.224(7)
O11 N4 1.254(6)
O12 N4 1.225(8)
